data_4341070
loop_
_publ_author_name
'Tian, Guoxin'
'Teat, Simon J.'
'Rao, Linfeng'

_publ_section_title
;
 Structural and thermodynamic study of the complexes of Nd(III) with
 N,N,N',N'-tetramethyl-3-oxa-glutaramide and the acid analogues.
;
_journal_issue 18
_journal_name_full 'Inorganic chemistry'
_journal_page_first 9477
_journal_page_last 9485
_journal_paper_doi 10.1021/ic5004484
_journal_volume 53
_journal_year 2014
_chemical_formula_sum 'C18 H45 N3 Nd O19.5'
_chemical_formula_weight 759.81
_chemical_name_systematic
;
 ?
;
_space_group_IT_number 2
_symmetry_cell_setting triclinic
_symmetry_space_group_name_Hall '-P 1'
_symmetry_space_group_name_H-M 'P -1'
_atom_sites_solution_hydrogens mixed
_atom_sites_solution_primary direct
_atom_sites_solution_secondary difmap
_audit_creation_method SHELXL-97
_cell_angle_alpha 79.568(2)
_cell_angle_beta 80.663(2)
_cell_angle_gamma 87.874(2)
_cell_formula_units_Z 2
_cell_length_a 9.5311(7)
_cell_length_b 12.2762(9)
_cell_length_c 13.5139(8)
_cell_measurement_reflns_used 4274
_cell_measurement_temperature 150(2)
_cell_measurement_theta_max 33.49
_cell_measurement_theta_min 2.88
_cell_volume 1534.42(18)
_computing_cell_refinement 'Bruker SAINT v7.34a'
_computing_data_collection 'Bruker APEX 2'
_computing_data_reduction 'Bruker SAINT v7.34a'
_computing_molecular_graphics 'Bruker SHELXTL'
_computing_publication_material 'Bruker SHELXTL & local programs'
_computing_structure_refinement 'Bruker SHELXTL'
_computing_structure_solution 'Bruker SHELXTL'
_diffrn_ambient_temperature 150(2)
_diffrn_measured_fraction_theta_full 0.991
_diffrn_measured_fraction_theta_max 0.942
_diffrn_measurement_device_type 'Bruker APEX II CCD diffractometer'
_diffrn_measurement_method '\w/\q scans'
_diffrn_radiation_monochromator 'silicon 111'
_diffrn_radiation_source 'Advanced Light Source station 11.3.1'
_diffrn_radiation_type synchrotron
_diffrn_radiation_wavelength 0.77490
_diffrn_reflns_av_R_equivalents 0.0308
_diffrn_reflns_av_sigmaI/netI 0.0353
_diffrn_reflns_limit_h_max 13
_diffrn_reflns_limit_h_min -13
_diffrn_reflns_limit_k_max 17
_diffrn_reflns_limit_k_min -17
_diffrn_reflns_limit_l_max 18
_diffrn_reflns_limit_l_min -18
_diffrn_reflns_number 22758
_diffrn_reflns_theta_full 30.00
_diffrn_reflns_theta_max 33.69
_diffrn_reflns_theta_min 2.71
_diffrn_standards_number 0
_exptl_absorpt_coefficient_mu 2.216
_exptl_absorpt_correction_T_max 0.89
_exptl_absorpt_correction_T_min 0.80
_exptl_absorpt_correction_type multi-scan
_exptl_absorpt_process_details 'SADABS 2007/4 Bruker AXS Madison WI USA'
_exptl_crystal_colour 'pale purple'
_exptl_crystal_density_diffrn 1.645
_exptl_crystal_density_method 'not measured'
_exptl_crystal_description block
_exptl_crystal_F_000 780
_exptl_crystal_size_max 0.08
_exptl_crystal_size_mid 0.05
_exptl_crystal_size_min 0.02
_refine_diff_density_max 1.021
_refine_diff_density_min -1.337
_refine_diff_density_rms 0.087
_refine_ls_extinction_method none
_refine_ls_goodness_of_fit_ref 1.052
_refine_ls_hydrogen_treatment mixed
_refine_ls_matrix_type full
_refine_ls_number_parameters 421
_refine_ls_number_reflns 8879
_refine_ls_number_restraints 22
_refine_ls_restrained_S_all 1.051
_refine_ls_R_factor_all 0.0302
_refine_ls_R_factor_gt 0.0260
_refine_ls_shift/su_max 0.002
_refine_ls_shift/su_mean 0.000
_refine_ls_structure_factor_coef Fsqd
_refine_ls_weighting_details 'calc w=1/[\s^2^(Fo^2^)+(0.0335P)^2^+0.5949P] where P=(Fo^2^+2Fc^2^)/3'
_refine_ls_weighting_scheme calc
_refine_ls_wR_factor_gt 0.0652
_refine_ls_wR_factor_ref 0.0673
_reflns_number_gt 8059
_reflns_number_total 8879
_reflns_threshold_expression I>2\s(I)
_cod_data_source_file ic5004484_si_003.cif
_cod_data_source_block nddmoga
_cod_depositor_comments 'Adding full bibliography for 4341069--4341071.cif.'
_cod_original_sg_symbol_H-M P-1
_cod_original_formula_sum 'C18 H45 N3 Nd O19.50'
_cod_database_code 4341070

loop_
_symmetry_equiv_pos_as_xyz
'x, y, z'
'-x, -y, -z'

loop_
_atom_site_label
_atom_site_type_symbol
_atom_site_fract_x
_atom_site_fract_y
_atom_site_fract_z
_atom_site_U_iso_or_equiv
_atom_site_adp_type
_atom_site_occupancy
_atom_site_symmetry_multiplicity
_atom_site_calc_flag
_atom_site_refinement_flags
_atom_site_disorder_assembly
_atom_site_disorder_group
Nd1 Nd 0.399242(11) 0.380925(9) 0.284508(7) 0.01948(4) Uani 1 1 d . . .
O1 O 0.60556(17) 0.49774(13) 0.22181(12) 0.0275(3) Uani 1 1 d . . .
O2 O 0.72799(18) 0.65327(15) 0.20392(13) 0.0336(4) Uani 1 1 d . . .
C1 C 0.6301(2) 0.58863(19) 0.24645(16) 0.0260(4) Uani 1 1 d . . .
C2 C 0.5307(2) 0.62564(18) 0.33434(16) 0.0268(4) Uani 1 1 d . . .
H2A H 0.5866 0.6493 0.3823 0.032 Uiso 1 1 calc R . .
H2B H 0.4719 0.6892 0.3081 0.032 Uiso 1 1 calc R . .
O3 O 0.44123(16) 0.53527(12) 0.38574(11) 0.0227(3) Uani 1 1 d . . .
C3 C 0.3271(2) 0.57060(18) 0.45505(16) 0.0253(4) Uani 1 1 d . . .
H3A H 0.2749 0.6332 0.4200 0.030 Uiso 1 1 calc R . .
H3B H 0.3636 0.5947 0.5121 0.030 Uiso 1 1 calc R . .
O4 O 0.24480(17) 0.39097(13) 0.44815(11) 0.0267(3) Uani 1 1 d . . .
C4 C 0.2309(2) 0.47190(18) 0.49404(15) 0.0235(4) Uani 1 1 d . . .
N1 N 0.1345(2) 0.47356(16) 0.57625(14) 0.0268(4) Uani 1 1 d . . .
C5 C 0.0462(3) 0.3754(2) 0.61888(18) 0.0334(5) Uani 1 1 d . . .
H5A H 0.0310 0.3373 0.5638 0.050 Uiso 1 1 calc R . .
H5B H -0.0457 0.3983 0.6534 0.050 Uiso 1 1 calc R . .
H5C H 0.0945 0.3252 0.6679 0.050 Uiso 1 1 calc R . .
C6 C 0.1130(3) 0.5671(2) 0.63059(19) 0.0346(5) Uani 1 1 d . . .
H6A H 0.1479 0.5473 0.6959 0.052 Uiso 1 1 calc R . .
H6B H 0.0114 0.5853 0.6429 0.052 Uiso 1 1 calc R . .
H6C H 0.1652 0.6314 0.5894 0.052 Uiso 1 1 calc R . .
O5 O 0.55607(17) 0.28095(13) 0.39320(11) 0.0264(3) Uani 1 1 d . . .
O6 O 0.6012(2) 0.15401(16) 0.52520(14) 0.0405(4) Uani 1 1 d . . .
C7 C 0.5259(3) 0.19560(19) 0.46076(16) 0.0277(4) Uani 1 1 d . . .
C8 C 0.3843(3) 0.13985(19) 0.46660(17) 0.0302(5) Uani 1 1 d . . .
H8A H 0.3995 0.0596 0.4667 0.036 Uiso 1 1 calc R . .
H8B H 0.3211 0.1490 0.5304 0.036 Uiso 1 1 calc R . .
O7 O 0.31978(16) 0.18898(13) 0.38080(11) 0.0243(3) Uani 1 1 d . . .
C9 C 0.1814(2) 0.14643(19) 0.38601(17) 0.0283(4) Uani 1 1 d . . .
H9A H 0.1231 0.1508 0.4528 0.034 Uiso 1 1 calc R . .
H9B H 0.1874 0.0681 0.3770 0.034 Uiso 1 1 calc R . .
O8 O 0.18020(16) 0.30238(13) 0.25186(12) 0.0272(3) Uani 1 1 d . . .
C10 C 0.1166(2) 0.21704(19) 0.30106(16) 0.0258(4) Uani 1 1 d . . .
N2 N -0.0094(2) 0.18805(18) 0.28404(15) 0.0310(4) Uani 1 1 d . . .
C11 C -0.0774(3) 0.2523(2) 0.2032(2) 0.0382(6) Uani 1 1 d . . .
H11A H -0.0218 0.3190 0.1727 0.057 Uiso 1 1 calc R . .
H11B H -0.1736 0.2736 0.2315 0.057 Uiso 1 1 calc R . .
H11C H -0.0827 0.2075 0.1508 0.057 Uiso 1 1 calc R . .
C12 C -0.0833(3) 0.0868(2) 0.3378(2) 0.0407(6) Uani 1 1 d . . .
H12A H -0.0772 0.0328 0.2920 0.061 Uiso 1 1 calc R . .
H12B H -0.1833 0.1041 0.3601 0.061 Uiso 1 1 calc R . .
H12C H -0.0387 0.0557 0.3973 0.061 Uiso 1 1 calc R . .
O9 O 0.27617(17) 0.55305(13) 0.23015(12) 0.0277(3) Uani 1 1 d . . .
O10 O 0.16199(18) 0.66989(14) 0.12295(13) 0.0300(3) Uani 1 1 d . . .
C13 C 0.2321(2) 0.58373(18) 0.14624(16) 0.0239(4) Uani 1 1 d . . .
C14 C 0.2650(2) 0.50975(18) 0.06660(16) 0.0255(4) Uani 1 1 d . . .
H14A H 0.1782 0.4703 0.0620 0.031 Uiso 1 1 calc R . .
H14B H 0.2989 0.5549 -0.0010 0.031 Uiso 1 1 calc R . .
O11 O 0.37266(16) 0.43164(12) 0.09599(11) 0.0235(3) Uani 1 1 d . . .
C15 C 0.3970(2) 0.34937(19) 0.03279(16) 0.0259(4) Uani 1 1 d . . .
H15A H 0.4368 0.3833 -0.0379 0.031 Uiso 1 1 calc R . .
H15B H 0.3069 0.3122 0.0318 0.031 Uiso 1 1 calc R . .
O12 O 0.52916(17) 0.27175(13) 0.16481(11) 0.0264(3) Uani 1 1 d . . .
C16 C 0.5013(2) 0.26729(18) 0.07817(15) 0.0233(4) Uani 1 1 d . . .
N3 N 0.5603(2) 0.19302(16) 0.02391(14) 0.0261(4) Uani 1 1 d . . .
C17 C 0.6693(3) 0.1167(2) 0.06056(18) 0.0325(5) Uani 1 1 d . . .
H17A H 0.6714 0.1192 0.1324 0.049 Uiso 1 1 calc R . .
H17B H 0.7622 0.1383 0.0202 0.049 Uiso 1 1 calc R . .
H17C H 0.6474 0.0413 0.0537 0.049 Uiso 1 1 calc R . .
C18 C 0.5271(3) 0.1869(2) -0.07710(17) 0.0328(5) Uani 1 1 d . . .
H18A H 0.4300 0.2141 -0.0818 0.049 Uiso 1 1 calc R . .
H18B H 0.5350 0.1099 -0.0876 0.049 Uiso 1 1 calc R . .
H18C H 0.5941 0.2327 -0.1294 0.049 Uiso 1 1 calc R . .
O1W O 0.92700(19) 0.65347(18) 0.03317(13) 0.0370(4) Uani 1 1 d D . .
H1WB H 1.0039(18) 0.653(3) 0.056(2) 0.055 Uiso 1 1 d D . .
H2WB H 0.887(3) 0.161(3) 0.6236(10) 0.055 Uiso 1 1 d D . .
O2W O 0.8832(2) 0.1614(2) 0.56222(16) 0.0493(5) Uani 1 1 d D . .
H1WA H 0.863(3) 0.641(3) 0.0844(18) 0.074 Uiso 1 1 d D . .
H2WA H 0.7989(17) 0.156(3) 0.554(3) 0.074 Uiso 1 1 d D . .
O3W O 0.0985(3) 0.84401(18) 0.22732(16) 0.0573(6) Uani 1 1 d D . .
H3WA H 0.134(4) 0.794(3) 0.195(3) 0.086 Uiso 1 1 d D . .
H3WB H 0.049(4) 0.884(3) 0.190(3) 0.086 Uiso 1 1 d D . .
O4W O 0.1571(3) 0.12918(19) 0.01349(18) 0.0526(5) Uani 1 1 d D . .
H4WA H 0.129(4) 0.1955(12) 0.005(3) 0.079 Uiso 1 1 d D . .
H4WB H 0.104(4) 0.087(2) -0.005(3) 0.079 Uiso 1 1 d D . .
O5W O 0.2811(3) 0.0308(2) 0.18182(18) 0.0614(7) Uani 1 1 d D . .
H5WA H 0.231(4) -0.026(2) 0.194(3) 0.092 Uiso 1 1 d D . .
H5WB H 0.256(5) 0.078(3) 0.135(3) 0.092 Uiso 1 1 d D . .
O6W O 0.4836(4) 0.0408(3) 0.7174(2) 0.0910(11) Uani 1 1 d . . .
O7W O 0.7891(3) 0.8695(3) 0.2041(2) 0.0394(6) Uiso 0.70 1 d PDU A 1
H7WB H 0.720(5) 0.900(4) 0.236(5) 0.059 Uiso 0.70 1 d PD B 1
H7WA H 0.769(5) 0.8023(14) 0.209(4) 0.059 Uiso 0.70 1 d PD C 1
O7W' O 0.7384(8) 0.8656(6) 0.2638(5) 0.0412(15) Uiso 0.30 1 d PDU D 2
H7WC H 0.734(18) 0.902(8) 0.205(4) 0.062 Uiso 0.30 1 d PD E 2
H7WD H 0.759(14) 0.800(3) 0.258(8) 0.062 Uiso 0.30 1 d PD F 2
O8W O 0.9569(7) 0.9734(5) 0.1129(5) 0.0790(16) Uiso 0.50 1 d P . .

loop_
_atom_site_aniso_label
_atom_site_aniso_U_11
_atom_site_aniso_U_22
_atom_site_aniso_U_33
_atom_site_aniso_U_23
_atom_site_aniso_U_13
_atom_site_aniso_U_12
Nd1 0.02066(6) 0.02259(6) 0.01613(5) -0.00417(3) -0.00444(4) -0.00196(4)
O1 0.0267(7) 0.0312(8) 0.0250(7) -0.0069(6) -0.0014(6) -0.0071(6)
O2 0.0302(8) 0.0340(9) 0.0347(8) -0.0029(7) -0.0008(7) -0.0117(7)
C1 0.0247(10) 0.0276(11) 0.0256(9) -0.0005(8) -0.0076(8) -0.0025(8)
C2 0.0282(10) 0.0261(10) 0.0268(10) -0.0046(8) -0.0051(8) -0.0061(8)
O3 0.0241(7) 0.0240(7) 0.0204(6) -0.0048(5) -0.0028(5) -0.0036(6)
C3 0.0267(10) 0.0270(10) 0.0242(9) -0.0086(8) -0.0056(8) -0.0005(8)
O4 0.0304(8) 0.0274(8) 0.0226(7) -0.0072(6) -0.0004(6) -0.0050(6)
C4 0.0244(9) 0.0283(10) 0.0190(8) -0.0052(7) -0.0057(7) 0.0003(8)
N1 0.0269(9) 0.0333(10) 0.0211(8) -0.0082(7) -0.0022(7) -0.0005(7)
C5 0.0300(11) 0.0413(13) 0.0273(10) -0.0039(9) -0.0011(9) -0.0043(10)
C6 0.0333(12) 0.0422(14) 0.0316(11) -0.0178(10) -0.0034(9) 0.0046(10)
O5 0.0278(7) 0.0281(8) 0.0245(7) -0.0028(6) -0.0092(6) -0.0026(6)
O6 0.0485(11) 0.0387(10) 0.0367(9) 0.0026(7) -0.0236(8) -0.0022(8)
C7 0.0347(11) 0.0265(11) 0.0241(9) -0.0068(8) -0.0092(8) 0.0011(9)
C8 0.0376(12) 0.0263(11) 0.0263(10) 0.0006(8) -0.0093(9) -0.0032(9)
O7 0.0258(7) 0.0250(7) 0.0228(7) -0.0034(5) -0.0061(6) -0.0045(6)
C9 0.0289(10) 0.0291(11) 0.0269(10) -0.0050(8) -0.0025(8) -0.0073(9)
O8 0.0247(7) 0.0309(8) 0.0268(7) -0.0050(6) -0.0057(6) -0.0047(6)
C10 0.0246(9) 0.0299(11) 0.0250(9) -0.0109(8) -0.0026(8) -0.0030(8)
N2 0.0258(9) 0.0387(11) 0.0318(9) -0.0147(8) -0.0034(7) -0.0069(8)
C11 0.0292(11) 0.0536(16) 0.0366(12) -0.0167(11) -0.0087(10) -0.0047(11)
C12 0.0337(12) 0.0463(15) 0.0445(14) -0.0156(12) -0.0016(11) -0.0161(11)
O9 0.0330(8) 0.0285(8) 0.0246(7) -0.0080(6) -0.0106(6) 0.0028(6)
O10 0.0319(8) 0.0280(8) 0.0327(8) -0.0068(6) -0.0122(7) 0.0049(6)
C13 0.0220(9) 0.0258(10) 0.0250(9) -0.0043(7) -0.0064(7) -0.0024(8)
C14 0.0274(10) 0.0277(11) 0.0234(9) -0.0048(8) -0.0101(8) 0.0027(8)
O11 0.0252(7) 0.0267(8) 0.0210(6) -0.0072(5) -0.0080(5) 0.0024(6)
C15 0.0281(10) 0.0299(11) 0.0231(9) -0.0093(8) -0.0097(8) 0.0025(8)
O12 0.0300(8) 0.0309(8) 0.0205(7) -0.0082(6) -0.0075(6) 0.0041(6)
C16 0.0225(9) 0.0267(10) 0.0213(9) -0.0049(7) -0.0038(7) -0.0028(8)
N3 0.0276(9) 0.0296(9) 0.0236(8) -0.0099(7) -0.0061(7) 0.0019(7)
C17 0.0356(12) 0.0325(12) 0.0309(11) -0.0088(9) -0.0079(9) 0.0063(10)
C18 0.0349(12) 0.0427(13) 0.0254(10) -0.0157(9) -0.0076(9) 0.0012(10)
O1W 0.0302(9) 0.0530(11) 0.0302(8) -0.0091(8) -0.0102(7) 0.0009(8)
O2W 0.0429(11) 0.0722(15) 0.0368(10) -0.0184(10) -0.0067(9) -0.0080(11)
O3W 0.106(2) 0.0338(11) 0.0343(10) -0.0113(8) -0.0106(11) -0.0041(12)
O4W 0.0685(15) 0.0414(12) 0.0500(12) -0.0044(10) -0.0202(11) 0.0031(11)
O5W 0.101(2) 0.0408(12) 0.0420(12) -0.0045(9) -0.0140(12) -0.0040(13)
O6W 0.141(3) 0.0767(19) 0.0391(13) 0.0113(12) 0.0028(15) 0.0329(19)

loop_
_atom_type_symbol
_atom_type_description
_atom_type_scat_dispersion_real
_atom_type_scat_dispersion_imag
_atom_type_scat_source
C C -0.0020 0.0020 'WCROMER Program in WinGX L.Kissel & R.H.Pratt Acta Cryst A46 170 1990'
H H 0.0000 0.0000 'WCROMER Program in WinGX L.Kissel & R.H.Pratt Acta Cryst A46 170 1990'
N N -0.0031 0.0040 'WCROMER Program in WinGX L.Kissel & R.H.Pratt Acta Cryst A46 170 1990'
O O -0.0041 0.0074 'WCROMER Program in WinGX L.Kissel & R.H.Pratt Acta Cryst A46 170 1990'
Nd Nd -0.4744 3.5210 'WCROMER Program in WinGX L.Kissel & R.H.Pratt Acta Cryst A46 170 1990'

loop_
_geom_angle_atom_site_label_1
_geom_angle_atom_site_label_2
_geom_angle_atom_site_label_3
_geom_angle
O1 Nd1 O3 62.15(5)
O1 Nd1 O4 122.29(5)
O1 Nd1 O5 82.55(5)
O1 Nd1 O7 143.36(5)
O1 Nd1 O8 148.87(5)
O1 Nd1 O9 81.71(6)
O1 Nd1 O11 80.26(5)
O1 Nd1 O12 80.75(5)
O3 Nd1 O4 60.46(5)
O3 Nd1 O5 80.89(5)
O3 Nd1 O7 119.69(5)
O3 Nd1 O8 132.08(5)
O3 Nd1 O9 67.34(5)
O3 Nd1 O11 120.17(5)
O3 Nd1 O12 140.46(5)
O4 Nd1 O5 83.28(5)
O4 Nd1 O7 68.32(5)
O4 Nd1 O8 80.73(5)
O4 Nd1 O9 82.09(5)
O4 Nd1 O11 135.44(5)
O4 Nd1 O12 150.13(5)
O5 Nd1 O7 63.03(5)
O5 Nd1 O8 123.75(5)
O5 Nd1 O9 148.21(5)
O5 Nd1 O11 140.72(5)
O5 Nd1 O12 81.26(5)
O7 Nd1 O8 60.91(5)
O7 Nd1 O9 134.46(5)
O7 Nd1 O11 118.20(5)
O7 Nd1 O12 81.89(5)
O8 Nd1 O9 81.31(5)
O8 Nd1 O11 68.76(5)
O8 Nd1 O12 86.87(5)
O9 Nd1 O11 62.32(5)
O9 Nd1 O12 122.87(5)
O11 Nd1 O12 61.29(5)
Nd1 O1 C1 127.54(14)
O1 C1 O2 125.8(2)
O1 C1 C2 118.21(19)
O2 C1 C2 115.9(2)
C1 C2 H2A 109.9
C1 C2 H2B 109.9
C1 C2 O3 108.83(17)
H2A C2 H2B 108.3
H2A C2 O3 109.9
H2B C2 O3 109.9
Nd1 O3 C2 118.05(11)
Nd1 O3 C3 119.81(12)
C2 O3 C3 111.38(16)
O3 C3 H3A 110.5
O3 C3 H3B 110.5
O3 C3 C4 106.28(16)
H3A C3 H3B 108.7
H3A C3 C4 110.5
H3B C3 C4 110.5
Nd1 O4 C4 126.64(14)
C3 C4 O4 119.30(18)
C3 C4 N1 118.62(19)
O4 C4 N1 122.1(2)
C4 N1 C5 119.26(19)
C4 N1 C6 123.7(2)
C5 N1 C6 116.97(19)
N1 C5 H5A 109.5
N1 C5 H5B 109.5
N1 C5 H5C 109.5
H5A C5 H5B 109.5
H5A C5 H5C 109.5
H5B C5 H5C 109.5
N1 C6 H6A 109.5
N1 C6 H6B 109.5
N1 C6 H6C 109.5
H6A C6 H6B 109.5
H6A C6 H6C 109.5
H6B C6 H6C 109.5
Nd1 O5 C7 126.62(14)
O5 C7 O6 125.6(2)
O5 C7 C8 118.04(19)
O6 C7 C8 116.4(2)
C7 C8 H8A 109.9
C7 C8 H8B 109.9
C7 C8 O7 109.08(18)
H8A C8 H8B 108.3
H8A C8 O7 109.9
H8B C8 O7 109.9
Nd1 O7 C8 119.21(13)
Nd1 O7 C9 123.61(13)
C8 O7 C9 111.82(17)
O7 C9 H9A 110.4
O7 C9 H9B 110.4
O7 C9 C10 106.47(17)
H9A C9 H9B 108.6
H9A C9 C10 110.4
H9B C9 C10 110.4
Nd1 O8 C10 127.24(14)
C9 C10 O8 119.19(19)
C9 C10 N2 118.3(2)
O8 C10 N2 122.5(2)
C10 N2 C11 121.0(2)
C10 N2 C12 123.5(2)
C11 N2 C12 115.3(2)
N2 C11 H11A 109.5
N2 C11 H11B 109.5
N2 C11 H11C 109.5
H11A C11 H11B 109.5
H11A C11 H11C 109.5
H11B C11 H11C 109.5
N2 C12 H12A 109.5
N2 C12 H12B 109.5
N2 C12 H12C 109.5
H12A C12 H12B 109.5
H12A C12 H12C 109.5
H12B C12 H12C 109.5
Nd1 O9 C13 127.17(14)
O9 C13 O10 125.5(2)
O9 C13 C14 117.81(19)
O10 C13 C14 116.65(18)
C13 C14 H14A 110.0
C13 C14 H14B 110.0
C13 C14 O11 108.28(16)
H14A C14 H14B 108.4
H14A C14 O11 110.0
H14B C14 O11 110.0
Nd1 O11 C14 119.19(11)
Nd1 O11 C15 119.73(12)
C14 O11 C15 112.10(15)
O11 C15 H15A 110.5
O11 C15 H15B 110.5
O11 C15 C16 106.38(16)
H15A C15 H15B 108.6
H15A C15 C16 110.5
H15B C15 C16 110.5
Nd1 O12 C16 125.69(14)
C15 C16 O12 119.34(18)
C15 C16 N3 118.13(18)
O12 C16 N3 122.5(2)
C16 N3 C17 120.61(19)
C16 N3 C18 122.73(19)
C17 N3 C18 116.57(18)
N3 C17 H17A 109.5
N3 C17 H17B 109.5
N3 C17 H17C 109.5
H17A C17 H17B 109.5
H17A C17 H17C 109.5
H17B C17 H17C 109.5
N3 C18 H18A 109.5
N3 C18 H18B 109.5
N3 C18 H18C 109.5
H18A C18 H18B 109.5
H18A C18 H18C 109.5
H18B C18 H18C 109.5
H1WB O1W H1WA 106(2)
H2WB O2W H2WA 110(2)
H3WA O3W H3WB 106(2)
H4WA O4W H4WB 113(2)
H5WA O5W H5WB 111(2)
H7WB O7W H7WA 108(3)
H7WB O7W H7WC 29(5)
H7WB O7W H7WD 84(6)
H7WA O7W H7WC 114(10)
H7WA O7W H7WD 39(5)
H7WC O7W H7WD 106(10)
H7WB O7W' H7WA 99(5)
H7WB O7W' H7WC 25(8)
H7WB O7W' H7WD 130(10)
H7WA O7W' H7WC 76(8)
H7WA O7W' H7WD 33(7)
H7WC O7W' H7WD 108(3)

loop_
_geom_bond_atom_site_label_1
_geom_bond_atom_site_label_2
_geom_bond_distance
Nd1 O1 2.4228(15)
Nd1 O3 2.6066(14)
Nd1 O4 2.4702(15)
Nd1 O5 2.4128(15)
Nd1 O7 2.5537(15)
Nd1 O8 2.4668(15)
Nd1 O9 2.4319(16)
Nd1 O11 2.5623(14)
Nd1 O12 2.4410(15)
O1 C1 1.261(3)
O2 C1 1.243(3)
C1 C2 1.521(3)
C2 H2A 0.9900
C2 H2B 0.9900
C2 O3 1.428(3)
O3 C3 1.425(2)
C3 H3A 0.9900
C3 H3B 0.9900
C3 C4 1.511(3)
O4 C4 1.255(3)
C4 N1 1.324(3)
N1 C5 1.469(3)
N1 C6 1.463(3)
C5 H5A 0.9800
C5 H5B 0.9800
C5 H5C 0.9800
C6 H6A 0.9800
C6 H6B 0.9800
C6 H6C 0.9800
O5 C7 1.267(3)
O6 C7 1.245(3)
C7 C8 1.520(3)
C8 H8A 0.9900
C8 H8B 0.9900
C8 O7 1.427(3)
O7 C9 1.423(3)
C9 H9A 0.9900
C9 H9B 0.9900
C9 C10 1.511(3)
O8 C10 1.254(3)
C10 N2 1.331(3)
N2 C11 1.455(3)
N2 C12 1.463(3)
C11 H11A 0.9800
C11 H11B 0.9800
C11 H11C 0.9800
C12 H12A 0.9800
C12 H12B 0.9800
C12 H12C 0.9800
O9 C13 1.262(3)
O10 C13 1.249(3)
C13 C14 1.518(3)
C14 H14A 0.9900
C14 H14B 0.9900
C14 O11 1.432(3)
O11 C15 1.426(2)
C15 H15A 0.9900
C15 H15B 0.9900
C15 C16 1.510(3)
O12 C16 1.253(2)
C16 N3 1.325(3)
N3 C17 1.459(3)
N3 C18 1.465(3)
C17 H17A 0.9800
C17 H17B 0.9800
C17 H17C 0.9800
C18 H18A 0.9800
C18 H18B 0.9800
C18 H18C 0.9800
O1W H1WB 0.838(10)
O1W H1WA 0.839(10)
O2W H2WB 0.836(10)
O2W H2WA 0.835(10)
O3W H3WA 0.846(10)
O3W H3WB 0.833(10)
O4W H4WA 0.840(10)
O4W H4WB 0.830(10)
O5W H5WA 0.834(10)
O5W H5WB 0.834(10)
O7W H7WB 0.841(10)
O7W H7WA 0.842(10)
O7W H7WC 0.65(13)
O7W H7WD 1.04(9)
O7W' H7WB 0.55(6)
O7W' H7WA 1.17(4)
O7W' H7WC 0.841(10)
O7W' H7WD 0.841(10)

loop_
_geom_hbond_atom_site_label_D
_geom_hbond_atom_site_label_H
_geom_hbond_atom_site_label_A
_geom_hbond_distance_DH
_geom_hbond_distance_HA
_geom_hbond_distance_DA
_geom_hbond_angle_DHA
_geom_hbond_site_symmetry_A
O1W H1WB O10 0.838(10) 1.916(12) 2.745(2) 169(3) 1_655
O1W H1WA O2 0.839(10) 1.920(15) 2.739(2) 165(4) .
O2W H2WB O3W 0.836(10) 2.031(10) 2.866(3) 178(4) 2_666
O2W H2WA O6 0.835(10) 1.987(10) 2.820(3) 175(4) .
O3W H3WA O10 0.846(10) 1.939(16) 2.765(3) 165(4) .
O3W H3WB O8W 0.833(10) 1.692(12) 2.523(7) 175(5) 1_455
O4W H4WA O1W 0.840(10) 1.915(12) 2.749(3) 172(4) 2_665
O4W H4WB O8W 0.830(10) 1.93(3) 2.677(7) 149(4) 2_665
O4W H4WB O8W 0.830(10) 2.25(4) 2.759(7) 120(4) 1_445
O5W H5WA O3W 0.834(10) 2.013(11) 2.846(4) 176(5) 1_545
O5W H5WB O4W 0.834(10) 2.02(2) 2.793(3) 154(4) .
O7W H7WB O6W 0.841(10) 2.09(3) 2.900(4) 162(7) 2_666
O7W H7WA O2 0.842(10) 1.901(12) 2.739(4) 174(5) .
O7W' H7WC O8W 0.841(10) 2.39(16) 2.845(9) 115(13) .
O7W' H7WD O2 0.841(10) 2.11(6) 2.875(8) 152(12) .
